data_4076625
loop_
_publ_author_name
'Byrne, Lindsay T.'
'Hos, James P.'
'Koutsantonis, George A.'
'Sanford, Vanessa'
'Skelton, Brian W.'
'White, Allan H.'

_publ_section_title
;
 Carbon Chain Formation on Metallic Arrays. X-ray Structural
 Determinations of [Ru4(\m4-(CCC(CO2Me)C(CO2Me))(\h-C5H4R)2(\m-CO)(CO)8],
 [{Ru(CO)2(\h-C5H5)}2{\m-CCC(CO2Me)C(CO2Me)C(O)}], and
 [{Ru(CO)2(\h-C5H5)2{\m-CC(CN)2CC(CN)2}] (R = H, Me)
;
_journal_issue 15
_journal_name_full Organometallics
_journal_page_first 3147
_journal_paper_doi 10.1021/om0101745
_journal_volume 21
_journal_year 2002
_chemical_formula_sum 'C29 H20 O13 Ru4'
_chemical_formula_weight 980.75
_space_group_IT_number 2
_symmetry_cell_setting triclinic
_symmetry_space_group_name_Hall '-P 1'
_symmetry_space_group_name_H-M 'P -1'
_cell_angle_alpha 80.7400(10)
_cell_angle_beta 76.0150(10)
_cell_angle_gamma 89.9160(10)
_cell_formula_units_Z 2
_cell_length_a 9.6402(7)
_cell_length_b 11.5159(9)
_cell_length_c 14.7985(11)
_cell_measurement_reflns_used 8192
_cell_measurement_temperature 293
_cell_measurement_theta_max 28
_cell_measurement_theta_min 2
_cell_volume 1572.2(2)
_computing_cell_refinement 'Siemens SAINT (Siemens, 1995)'
_computing_data_collection 'Siemens SMART (Siemens, 1995)'
_computing_data_reduction 'xtal ADDREF SORTRF'
_computing_molecular_graphics xtal
_computing_publication_material 'xtal BONDLA CIFIO'
_computing_structure_refinement 'xtal CRYLSQ'
_computing_structure_solution xtal
_diffrn_ambient_temperature 293
_diffrn_measurement_device_type
;
Bruker SMART CCD diffractometer
;
_diffrn_measurement_method '\w scans'
_diffrn_radiation_detector 'CCD area detector'
_diffrn_radiation_monochromator graphite
_diffrn_radiation_source 'sealed tube'
_diffrn_radiation_type 'Mo K\a'
_diffrn_radiation_wavelength .71073
_diffrn_reflns_av_R_equivalents .020
_diffrn_reflns_av_sigmaI/netI .038
_diffrn_reflns_limit_h_max 13
_diffrn_reflns_limit_h_min -12
_diffrn_reflns_limit_k_max 15
_diffrn_reflns_limit_k_min -14
_diffrn_reflns_limit_l_max 20
_diffrn_reflns_limit_l_min 0
_diffrn_reflns_number 18268
_diffrn_reflns_theta_max 29.1
_diffrn_reflns_theta_min 1.44
_diffrn_standards_decay_% 0
_exptl_absorpt_coefficient_mu 1.95
_exptl_absorpt_correction_T_max .837
_exptl_absorpt_correction_T_min .658
_exptl_absorpt_correction_type multi-scan
_exptl_absorpt_process_details
;
 SADABS; Sheldrick, 1996
;
_exptl_crystal_density_diffrn 2.072
_exptl_crystal_description plate
_exptl_crystal_F_000 948
_exptl_crystal_size_max .29
_exptl_crystal_size_mid .23
_exptl_crystal_size_min .058
_refine_diff_density_max .672
_refine_diff_density_min -.629
_refine_ls_extinction_coef 968(97)
_refine_ls_extinction_expression 'Eq22 p292 "Cryst. Comp." Munksgaard 1970'
_refine_ls_extinction_method Zachariasen
_refine_ls_goodness_of_fit_all .996
_refine_ls_goodness_of_fit_ref 1.03
_refine_ls_hydrogen_treatment refall
_refine_ls_matrix_type full
_refine_ls_number_constraints 0
_refine_ls_number_parameters 496
_refine_ls_number_reflns 6382
_refine_ls_number_restraints 0
_refine_ls_R_factor_all .035
_refine_ls_R_factor_gt .026
_refine_ls_shift/su_max .082
_refine_ls_shift/su_mean .003
_refine_ls_structure_factor_coef F
_refine_ls_weighting_scheme calc
_refine_ls_wR_factor_all .033
_refine_ls_wR_factor_ref .031
_reflns_d_resolution_high .731
_reflns_d_resolution_low 14.122
_reflns_limit_h_max 13
_reflns_limit_h_min 0
_reflns_limit_k_max 15
_reflns_limit_k_min -14
_reflns_limit_l_max 20
_reflns_limit_l_min -18
_reflns_number_gt 6382
_reflns_number_total 7645
_reflns_threshold_expression 'F    > 4.00 sig(F   )'
_cod_data_source_file om0101745.cif
_cod_data_source_block gk61
_cod_original_sg_symbol_Hall -p_1
_cod_original_sg_symbol_H-M p_-1
_cod_database_code 4076625

loop_
_symmetry_equiv_pos_as_xyz
+x,+y,+z
-x,-y,-z

loop_
_atom_site_label
_atom_site_fract_x
_atom_site_fract_y
_atom_site_fract_z
_atom_site_U_iso_or_equiv
_atom_site_adp_type
_atom_site_occupancy
Ru1 -.01702(2) .409200(19) .225000(16) .03045(16) Uani 1.00000
Ru2 .19832(2) .363187(18) .315590(16) .03010(16) Uani 1.00000
Ru3 .34978(2) .26183(2) .166708(16) .03066(16) Uani 1.00000
Ru4 .03079(2) .033080(19) .170619(15) .02961(15) Uani 1.00000
C11 .0904(4) .4620(3) .1029(2) .045(2) Uani 1.00000
O11 .1537(3) .4966(3) .0277(2) .079(2) Uani 1.00000
C12 .1160(3) .5226(3) .2670(2) .042(2) Uani 1.00000
O12 .1293(3) .62515(19) .2604(2) .068(2) Uani 1.00000
C21 .3326(4) .4550(3) .3592(3) .049(3) Uani 1.00000
O21 .4117(3) .5103(3) .3807(2) .086(3) Uani 1.00000
C22 .0733(4) .3268(3) .4340(2) .042(2) Uani 1.00000
O22 -.0032(3) .2991(3) .50678(19) .073(2) Uani 1.00000
C31 .4128(4) .4233(3) .1501(3) .050(3) Uani 1.00000
O31 .4652(3) .5153(2) .1261(2) .078(3) Uani 1.00000
C32 .5356(3) .1970(3) .1358(2) .042(2) Uani 1.00000
O32 .6435(3) .1572(3) .11807(19) .064(2) Uani 1.00000
C33 .3355(3) .2686(3) .0391(2) .044(2) Uani 1.00000
O33 .3254(3) .2705(3) -.03576(17) .068(2) Uani 1.00000
C41 -.0048(3) .1580(3) .0814(2) .038(2) Uani 1.00000
O41 -.0280(3) .2295(2) .02493(17) .059(2) Uani 1.00000
C42 .2022(4) .0062(3) .0863(2) .046(2) Uani 1.00000
O42 .3029(3) -.0130(3) .03293(19) .071(2) Uani 1.00000
C1 .1103(3) .2693(2) .23672(18) .0281(17) Uani 1.00000
C2 .1380(3) .1497(2) .23122(18) .0273(17) Uani 1.00000
C3 .2489(3) .1145(2) .28057(18) .0284(17) Uani 1.00000
C311 .2945(3) -.0112(2) .2984(2) .035(2) Uani 1.00000
O311 .2583(3) -.07209(19) .37461(16) .0492(17) Uani 1.00000
O312 .3766(2) -.04539(18) .22182(15) .0454(16) Uani 1.00000
C312 .4200(6) -.1666(4) .2330(4) .066(4) Uani 1.00000
C4 .3014(3) .2039(2) .32257(18) .0290(17) Uani 1.00000
C411 .4123(3) .1686(2) .3758(2) .0323(19) Uani 1.00000
O411 .5092(2) .1046(2) .35331(16) .0495(18) Uani 1.00000
O412 .3896(2) .2145(2) .45513(15) .0469(17) Uani 1.00000
C412 .4844(5) .1800(4) .5163(3) .056(3) Uani 1.00000
C101 -.2142(3) .4887(3) .3138(3) .047(2) Uani 1.00000
C1101 -.2172(7) .5824(7) .3730(6) .093(6) Uani 1.00000
C102 -.2201(4) .5034(3) .2199(3) .050(3) Uani 1.00000
C103 -.2258(4) .3903(3) .1930(3) .049(3) Uani 1.00000
C104 -.2266(3) .3060(3) .2713(3) .048(3) Uani 1.00000
C105 -.2165(3) .3640(3) .3457(3) .047(2) Uani 1.00000
C401 -.1051(3) -.0455(3) .3186(2) .037(2) Uani 1.00000
C4011 -.1115(5) .0012(4) .4081(3) .055(3) Uani 1.00000
C402 -.1959(3) -.0178(3) .2571(2) .042(2) Uani 1.00000
C403 -.1601(4) -.0851(3) .1829(3) .045(2) Uani 1.00000
C404 -.0459(4) -.1554(3) .1982(2) .044(2) Uani 1.00000
C405 -.0089(3) -.1299(2) .2817(2) .039(2) Uani 1.00000
H312a .484(6) -.169(5) .274(4) .13(2) Uiso 1.00000
H312b .473(6) -.173(5) .180(4) .12(2) Uiso 1.00000
H312c .340(5) -.222(4) .268(3) .095(17) Uiso 1.00000
H412a .476(7) .215(6) .558(4) .15(3) Uiso 1.00000
H412b .577(6) .176(4) .491(3) .099(18) Uiso 1.00000
H412c .466(5) .101(4) .549(3) .085(15) Uiso 1.00000
H1101a -.175(6) .654(5) .335(4) .13(2) Uiso 1.00000
H1101b -.172(7) .549(6) .412(4) .12(3) Uiso 1.00000
H1101c -.315(5) .593(4) .416(3) .099(15) Uiso 1.00000
H102 -.231(4) .570(3) .186(2) .051(10) Uiso 1.00000
H103 -.240(4) .380(3) .135(3) .060(11) Uiso 1.00000
H104 -.225(4) .228(3) .272(3) .063(11) Uiso 1.00000
H105 -.211(4) .328(3) .410(3) .068(12) Uiso 1.00000
H4011a -.012(8) -.001(6) .424(4) .15(2) Uiso 1.00000
H4011b -.137(5) .076(5) .409(4) .104(18) Uiso 1.00000
H4011c -.149(6) -.037(5) .452(4) .11(2) Uiso 1.00000
H402 -.259(4) .022(3) .264(3) .058(12) Uiso 1.00000
H403 -.209(4) -.084(3) .133(3) .062(11) Uiso 1.00000
H404 -.003(3) -.206(3) .164(2) .037(8) Uiso 1.00000
H405 .068(4) -.163(3) .309(2) .049(9) Uiso 1.00000

loop_
_atom_site_aniso_label
_atom_site_aniso_U_11
_atom_site_aniso_U_22
_atom_site_aniso_U_33
_atom_site_aniso_U_12
_atom_site_aniso_U_13
_atom_site_aniso_U_23
Ru1 .02927(12) .02633(11) .03630(13) .00433(8) -.01086(9) -.00247(9)
Ru2 .03228(13) .02477(11) .03646(13) .00297(8) -.01358(10) -.00660(9)
Ru3 .02695(12) .03220(12) .03173(12) .00164(9) -.00703(9) -.00235(9)
Ru4 .03360(13) .02871(12) .02992(12) .00429(9) -.01211(9) -.00825(9)
C11 .0410(18) .0465(18) .0474(19) .0092(14) -.0150(15) .0029(15)
O11 .0653(18) .102(2) .0499(16) .0150(16) -.0024(14) .0257(15)
C12 .0376(17) .0316(15) .060(2) .0060(12) -.0178(15) -.0066(14)
O12 .0646(17) .0256(12) .124(2) .0047(10) -.0457(17) -.0116(13)
C21 .050(2) .0444(18) .056(2) -.0008(15) -.0216(17) -.0114(16)
O21 .081(2) .082(2) .111(3) -.0265(17) -.045(2) -.0279(18)
C22 .0443(18) .0447(17) .0429(18) .0021(14) -.0178(15) -.0109(14)
O22 .0707(19) .100(2) .0422(15) -.0106(16) -.0039(13) -.0049(14)
C31 .047(2) .0423(18) .055(2) -.0021(15) -.0086(16) .0001(15)
O31 .080(2) .0452(15) .092(2) -.0185(14) .0041(17) .0011(14)
C32 .0349(17) .0487(18) .0433(17) .0036(14) -.0102(13) -.0118(14)
O32 .0383(14) .091(2) .0714(17) .0221(13) -.0162(12) -.0332(15)
C33 .0372(17) .053(2) .0370(17) -.0027(14) -.0044(13) -.0001(14)
O33 .077(2) .090(2) .0368(14) -.0075(15) -.0173(13) -.0009(13)
C41 .0411(17) .0431(16) .0352(15) .0041(13) -.0139(13) -.0108(13)
O41 .0773(18) .0556(15) .0465(14) .0147(13) -.0253(13) .0024(11)
C42 .053(2) .0479(19) .0438(18) .0100(15) -.0175(16) -.0158(15)
O42 .0574(17) .098(2) .0596(17) .0194(15) -.0026(13) -.0384(16)
C1 .0294(14) .0280(13) .0275(13) .0022(10) -.0099(11) -.0015(10)
C2 .0257(13) .0297(13) .0261(13) .0028(10) -.0056(10) -.0044(10)
C3 .0282(14) .0268(13) .0291(13) .0039(10) -.0060(11) -.0025(10)
C311 .0345(15) .0299(14) .0464(17) .0058(11) -.0187(13) -.0093(13)
O311 .0643(15) .0370(12) .0449(13) .0083(10) -.0150(11) -.0002(10)
O312 .0500(13) .0386(12) .0506(13) .0178(10) -.0124(11) -.0160(10)
C312 .074(3) .042(2) .084(3) .027(2) -.017(3) -.025(2)
C4 .0285(14) .0293(13) .0293(13) .0017(11) -.0081(11) -.0034(11)
C411 .0316(15) .0300(14) .0351(15) -.0002(11) -.0100(12) -.0019(11)
O411 .0424(13) .0607(14) .0532(14) .0211(11) -.0212(11) -.0183(11)
O412 .0532(14) .0550(13) .0437(12) .0185(11) -.0280(11) -.0160(10)
C412 .068(3) .065(3) .049(2) .012(2) -.038(2) -.011(2)
C101 .0336(17) .0454(18) .062(2) .0045(13) -.0051(15) -.0226(16)
C1101 .067(3) .094(4) .114(5) -.015(3) .020(4) -.065(4)
C102 .0347(17) .0436(19) .068(2) .0111(14) -.0130(16) .0037(17)
C103 .0358(18) .064(2) .054(2) .0062(15) -.0198(16) -.0164(18)
C104 .0356(18) .0373(18) .072(2) -.0027(13) -.0104(16) -.0123(17)
C105 .0326(17) .058(2) .046(2) -.0024(15) -.0067(14) .0031(16)
C401 .0425(17) .0326(15) .0351(15) -.0042(12) -.0082(13) -.0050(12)
C4011 .070(3) .058(2) .036(2) -.009(2) -.0042(18) -.0117(18)
C402 .0321(17) .0363(16) .057(2) .0026(13) -.0117(15) -.0067(15)
C403 .049(2) .0397(17) .054(2) -.0069(14) -.0262(17) -.0065(15)
C404 .059(2) .0274(15) .0505(19) .0004(14) -.0164(16) -.0149(14)
C405 .0445(18) .0294(14) .0444(17) -.0003(12) -.0182(14) -.0024(12)

loop_
_atom_type_symbol
_atom_type_oxidation_number
_atom_type_number_in_cell
_atom_type_scat_dispersion_real
_atom_type_scat_dispersion_imag
_atom_type_scat_source
C 0 58 .002 .002 'Int Tables Vol IV Tables 2.2B and 2.3.1'
H 0 40 0 0 'Int Tables Vol IV Tables 2.2B and 2.3.1'
O 0 26 .008 .006 'Int Tables Vol IV Tables 2.2B and 2.3.1'
Ru 0 8 -1.42 .836 'Int Tables Vol IV Tables 2.2B and 2.3.1'

loop_
_geom_angle_atom_site_label_1
_geom_angle_atom_site_label_2
_geom_angle_atom_site_label_3
_geom_angle
Ru2 Ru1 C11 99.94(12)
Ru2 Ru1 C12 49.01(9)
Ru2 Ru1 C1 47.69(9)
Ru2 Ru1 C101 113.60(10)
Ru2 Ru1 C102 147.05(11)
Ru2 Ru1 C103 158.49(9)
Ru2 Ru1 C104 122.16(10)
Ru2 Ru1 C105 102.12(10)
C11 Ru1 C12 85.86(15)
C11 Ru1 C1 90.46(12)
C11 Ru1 C101 130.05(13)
C11 Ru1 C102 99.91(14)
C11 Ru1 C103 98.29(15)
C11 Ru1 C104 128.43(16)
C11 Ru1 C105 157.90(15)
C12 Ru1 C1 94.16(12)
C12 Ru1 C101 89.27(12)
C12 Ru1 C102 106.87(13)
C12 Ru1 C103 144.32(13)
C12 Ru1 C104 143.69(14)
C12 Ru1 C105 107.68(13)
C1 Ru1 C101 139.49(11)
C1 Ru1 C102 157.06(12)
C1 Ru1 C103 121.08(13)
C1 Ru1 C104 96.73(11)
C1 Ru1 C105 105.46(11)
C101 Ru1 C102 35.37(14)
C101 Ru1 C103 60.96(14)
C101 Ru1 C104 60.64(13)
C101 Ru1 C105 36.41(12)
C102 Ru1 C103 37.46(15)
C102 Ru1 C104 60.83(12)
C102 Ru1 C105 59.91(13)
C103 Ru1 C104 36.34(13)
C103 Ru1 C105 60.47(14)
C104 Ru1 C105 36.00(15)
Ru1 Ru2 Ru3 89.963(11)
Ru1 Ru2 C12 49.18(10)
Ru1 Ru2 C21 136.79(10)
Ru1 Ru2 C22 93.59(11)
Ru1 Ru2 C1 47.70(7)
Ru1 Ru2 C4 123.32(9)
Ru3 Ru2 C12 110.92(9)
Ru3 Ru2 C21 108.60(10)
Ru3 Ru2 C22 142.30(10)
Ru3 Ru2 C1 54.80(7)
Ru3 Ru2 C4 52.57(7)
C12 Ru2 C21 87.61(14)
C12 Ru2 C22 99.44(13)
C12 Ru2 C1 94.32(13)
C12 Ru2 C4 163.47(12)
C21 Ru2 C22 94.08(15)
C21 Ru2 C1 162.78(12)
C21 Ru2 C4 98.08(13)
C22 Ru2 C1 102.45(13)
C22 Ru2 C4 95.63(12)
C1 Ru2 C4 75.73(11)
Ru2 Ru3 C31 70.54(10)
Ru2 Ru3 C32 134.67(11)
Ru2 Ru3 C33 132.96(10)
Ru2 Ru3 C1 46.32(7)
Ru2 Ru3 C2 73.04(7)
Ru2 Ru3 C3 73.39(7)
Ru2 Ru3 C4 47.96(7)
C31 Ru3 C32 97.24(14)
C31 Ru3 C33 94.87(15)
C31 Ru3 C1 101.90(12)
C31 Ru3 C2 137.46(12)
C31 Ru3 C3 140.42(13)
C31 Ru3 C4 103.68(13)
C32 Ru3 C33 90.36(14)
C32 Ru3 C1 158.24(11)
C32 Ru3 C2 124.20(11)
C32 Ru3 C3 96.57(11)
C32 Ru3 C4 97.67(12)
C33 Ru3 C1 98.18(12)
C33 Ru3 C2 94.09(12)
C33 Ru3 C3 121.94(12)
C33 Ru3 C4 158.61(12)
C1 Ru3 C2 35.60(9)
C1 Ru3 C3 61.95(9)
C1 Ru3 C4 67.89(10)
C2 Ru3 C3 37.24(10)
C2 Ru3 C4 65.02(10)
C3 Ru3 C4 37.60(11)
C41 Ru4 C42 90.14(13)
C41 Ru4 C2 91.25(13)
C41 Ru4 C401 130.42(12)
C41 Ru4 C402 100.44(12)
C41 Ru4 C403 99.10(14)
C41 Ru4 C404 129.10(15)
C41 Ru4 C405 159.69(13)
C42 Ru4 C2 91.31(14)
C42 Ru4 C401 139.38(13)
C42 Ru4 C402 153.27(14)
C42 Ru4 C403 117.75(14)
C42 Ru4 C404 93.60(13)
C42 Ru4 C405 104.26(12)
C2 Ru4 C401 90.05(10)
C2 Ru4 C402 112.71(12)
C2 Ru4 C403 148.86(11)
C2 Ru4 C404 139.27(12)
C2 Ru4 C405 102.47(11)
C401 Ru4 C402 35.86(13)
C401 Ru4 C403 60.97(13)
C401 Ru4 C404 61.12(12)
C401 Ru4 C405 36.38(11)
C402 Ru4 C403 36.62(13)
C402 Ru4 C404 60.70(12)
C402 Ru4 C405 60.56(12)
C403 Ru4 C404 36.59(13)
C403 Ru4 C405 61.64(13)
C404 Ru4 C405 37.37(13)
Ru1 C11 O11 178.2(3)
Ru1 C12 Ru2 81.80(11)
Ru1 C12 O12 134.9(3)
Ru2 C12 O12 143.3(3)
Ru2 C21 O21 177.2(3)
Ru2 C22 O22 176.9(3)
Ru3 C31 O31 168.2(3)
Ru3 C32 O32 178.9(3)
Ru3 C33 O33 178.6(3)
Ru4 C41 O41 176.5(3)
Ru4 C42 O42 176.8(4)
Ru1 C1 Ru2 84.61(10)
Ru1 C1 Ru3 127.44(11)
Ru1 C1 C2 150.3(2)
Ru2 C1 Ru3 78.88(10)
Ru2 C1 C2 123.2(2)
Ru3 C1 C2 73.32(14)
Ru3 C2 Ru4 129.99(12)
Ru3 C2 C1 71.08(14)
Ru3 C2 C3 67.61(13)
Ru4 C2 C1 127.4(2)
Ru4 C2 C3 124.01(19)
C1 C2 C3 108.4(2)
Ru3 C3 C2 75.15(13)
Ru3 C3 C311 129.17(17)
Ru3 C3 C4 71.30(13)
C2 C3 C311 123.1(3)
C2 C3 C4 115.8(2)
C311 C3 C4 120.7(3)
C3 C311 O311 122.1(3)
C3 C311 O312 113.2(2)
O311 C311 O312 124.7(3)
C311 O312 C312 116.1(3)
O312 C312 H312a 104(3)
O312 C312 H312b 104(4)
O312 C312 H312c 112(3)
H312a C312 H312b 104(5)
H312a C312 H312c 105(4)
H312b C312 H312c 125(5)
Ru2 C4 Ru3 79.47(9)
Ru2 C4 C3 116.3(2)
Ru2 C4 C411 126.7(2)
Ru3 C4 C3 71.09(15)
Ru3 C4 C411 123.98(17)
C3 C4 C411 116.6(2)
C4 C411 O411 125.9(3)
C4 C411 O412 111.4(2)
O411 C411 O412 122.7(3)
C411 O412 C412 116.7(3)
O412 C412 H412a 114(5)
O412 C412 H412b 119(3)
O412 C412 H412c 113(3)
H412a C412 H412b 108(6)
H412a C412 H412c 102(5)
H412b C412 H412c 99(4)
Ru1 C101 C1101 128.3(3)
Ru1 C101 C102 69.8(2)
Ru1 C101 C105 70.58(18)
C1101 C101 C102 127.2(4)
C1101 C101 C105 126.1(4)
C102 C101 C105 106.5(3)
C101 C1101 H1101a 110(4)
C101 C1101 H1101b 99(5)
C101 C1101 H1101c 115(3)
H1101a C1101 H1101b 116(6)
H1101a C1101 H1101c 113(4)
H1101b C1101 H1101c 102(5)
Ru1 C102 C101 74.9(2)
Ru1 C102 C103 69.2(2)
Ru1 C102 H102 128(2)
C101 C102 C103 108.8(3)
C101 C102 H102 126(3)
C103 C102 H102 125(3)
Ru1 C103 C102 73.3(2)
Ru1 C103 C104 73.8(2)
Ru1 C103 H103 126(2)
C102 C103 C104 107.9(4)
C102 C103 H103 123(2)
C104 C103 H103 128(2)
Ru1 C104 C103 69.9(2)
Ru1 C104 C105 73.4(2)
Ru1 C104 H104 118(2)
C103 C104 C105 108.2(3)
C103 C104 H104 125(3)
C105 C104 H104 127(3)
Ru1 C105 C101 73.01(17)
Ru1 C105 C104 70.59(18)
Ru1 C105 H105 122(2)
C101 C105 C104 108.6(3)
C101 C105 H105 124(2)
C104 C105 H105 127(2)
Ru4 C401 C4011 126.2(2)
Ru4 C401 C402 70.89(16)
Ru4 C401 C405 69.84(15)
C4011 C401 C402 126.6(3)
C4011 C401 C405 126.0(3)
C402 C401 C405 107.3(3)
C401 C4011 H4011a 111(4)
C401 C4011 H4011b 117(4)
C401 C4011 H4011c 116(5)
H4011a C4011 H4011b 104(5)
H4011a C4011 H4011c 96(6)
H4011b C4011 H4011c 111(5)
Ru4 C402 C401 73.25(17)
Ru4 C402 C403 70.58(18)
Ru4 C402 H402 127(3)
C401 C402 C403 109.3(3)
C401 C402 H402 127(3)
C403 C402 H402 124(3)
Ru4 C403 C402 72.8(2)
Ru4 C403 C404 71.4(2)
Ru4 C403 H403 123(2)
C402 C403 C404 107.5(3)
C402 C403 H403 125(2)
C404 C403 H403 127(2)
Ru4 C404 C403 72.04(18)
Ru4 C404 C405 71.94(17)
Ru4 C404 H404 121.6(18)
C403 C404 C405 108.2(3)
C403 C404 H404 127(2)
C405 C404 H404 124(2)
Ru4 C405 C401 73.78(16)
Ru4 C405 C404 70.69(16)
Ru4 C405 H405 120.8(18)
C401 C405 C404 107.6(3)
C401 C405 H405 125(2)
C404 C405 H405 127(2)

loop_
_geom_bond_atom_site_label_1
_geom_bond_atom_site_label_2
_geom_bond_distance
Ru1 Ru2 2.7387(4)
Ru1 C11 1.857(3)
Ru1 C12 2.094(4)
Ru1 C1 2.035(3)
Ru1 C101 2.313(3)
Ru1 C102 2.248(4)
Ru1 C103 2.195(4)
Ru1 C104 2.245(3)
Ru1 C105 2.281(3)
Ru2 Ru3 2.7598(3)
Ru2 C12 2.089(3)
Ru2 C21 1.960(4)
Ru2 C22 1.856(3)
Ru2 C1 2.034(3)
Ru2 C4 2.085(3)
Ru3 C31 1.916(3)
Ru3 C32 1.919(3)
Ru3 C33 1.916(4)
Ru3 C1 2.298(3)
Ru3 C2 2.327(2)
Ru3 C3 2.226(2)
Ru3 C4 2.229(3)
Ru4 C41 1.881(3)
Ru4 C42 1.873(3)
Ru4 C2 2.125(3)
Ru4 C401 2.304(3)
Ru4 C402 2.274(3)
Ru4 C403 2.245(4)
Ru4 C404 2.236(3)
Ru4 C405 2.253(3)
C11 O11 1.140(4)
C12 O12 1.174(4)
C21 O21 1.127(5)
C22 O22 1.145(4)
C31 O31 1.139(4)
C32 O32 1.125(4)
C33 O33 1.132(4)
C41 O41 1.137(4)
C42 O42 1.140(4)
C1 C2 1.414(4)
C2 C3 1.457(4)
C3 C311 1.513(4)
C3 C4 1.436(4)
C311 O311 1.200(3)
C311 O312 1.332(4)
O312 C312 1.452(5)
C312 H312a .97(7)
C312 H312b .84(5)
C312 H312c .99(5)
C4 C411 1.493(4)
C411 O411 1.206(4)
C411 O412 1.335(4)
O412 C412 1.448(6)
C412 H412a .77(7)
C412 H412b .88(5)
C412 H412c .95(5)
C101 C1101 1.492(10)
C101 C102 1.387(6)
C101 C105 1.436(5)
C1101 H1101a .95(6)
C1101 H1101b .85(7)
C1101 H1101c 1.02(5)
C102 C103 1.427(6)
C102 H102 .87(3)
C103 C104 1.385(5)
C103 H103 .92(4)
C104 C105 1.399(6)
C104 H104 .90(4)
C105 H105 .98(4)
C401 C4011 1.496(6)
C401 C402 1.410(5)
C401 C405 1.423(4)
C4011 H4011a 1.04(8)
C4011 H4011b .90(6)
C4011 H4011c .73(5)
C402 C403 1.420(5)
C402 H402 .76(4)
C403 C404 1.406(5)
C403 H403 .97(4)
C404 C405 1.438(5)
C404 H404 .87(3)
C405 H405 .97(4)

loop_
_geom_contact_atom_site_label_1
_geom_contact_atom_site_label_2
_geom_contact_distance
_geom_contact_site_symmetry_2
Ru1 Ru3 3.8868(4) .
Ru1 Ru4 4.5340(5) .
Ru1 O11 2.997(3) .
Ru1 O12 3.039(3) .
Ru1 C22 3.403(4) .
Ru1 C41 3.841(3) .
Ru1 O41 3.897(3) .
Ru1 C2 3.338(3) .
Ru1 C1101 3.443(8) .
Ru1 H1101b 3.45(6) .
Ru1 H102 2.87(4) .
Ru1 H103 2.83(4) .
Ru1 H104 2.78(4) .
Ru1 H105 2.92(3) .
Ru2 C11 3.565(4) .
Ru2 O12 3.110(2) .
Ru2 O21 3.086(4) .
Ru2 O22 3.000(2) .
Ru2 C31 2.786(3) .
Ru2 O31 3.535(3) .
Ru2 C2 3.047(3) .
Ru2 C3 3.010(3) .
Ru2 C411 3.210(3) .
Ru2 O412 3.360(2) .
Ru3 Ru4 4.0358(4) .
Ru3 C11 3.589(3) .
Ru3 O11 3.897(3) .
Ru3 C21 3.861(4) .
Ru3 O31 3.040(3) .
Ru3 O32 3.045(3) .
Ru3 O33 3.047(3) .
Ru3 C42 3.750(4) .
Ru3 C311 3.391(3) .
Ru3 O312 3.524(2) .
Ru3 C411 3.304(3) .
Ru3 O411 3.701(2) .
Ru4 O41 3.017(2) .
Ru4 O42 3.012(3) .
Ru4 C1 3.189(3) .
Ru4 C3 3.178(3) .
Ru4 C311 3.508(3) .
Ru4 O312 3.673(2) .
Ru4 C4011 3.409(4) .
Ru4 H104 3.55(4) .
Ru4 H402 2.79(4) .
Ru4 H403 2.89(4) .
Ru4 H404 2.79(3) .
Ru4 H405 2.87(3) .
C11 C12 2.697(5) .
C11 C1 2.766(4) .
O11 H103 2.55(3) '2 565'
C12 C21 2.804(5) .
O12 H312c 2.73(5) '1 565'
O12 H404 2.72(3) '1 565'
O12 H405 2.68(3) '1 565'
C21 C22 2.793(5) .
C21 O412 3.016(4) .
C22 C4 2.924(4) .
O22 H105 2.72(4) .
C31 C32 2.878(5) .
C31 C33 2.822(6) .
O31 O33 3.098(4) '2 665'
C32 C33 2.721(5) .
O32 O41 3.186(3) '1 655'
O32 O42 2.942(4) '2 655'
O32 H402 2.80(4) '1 655'
C41 C42 2.658(5) .
C41 C2 2.868(5) .
O41 H404 2.80(3) 2
C42 C2 2.865(5) .
C42 O312 2.906(5) .
O42 O312 3.013(4) .
C1 C3 2.329(4) .
C1 C4 2.529(4) .
C2 C311 2.612(4) .
C2 C4 2.450(4) .
C3 O311 2.379(3) .
C3 O312 2.377(3) .
C3 C411 2.492(4) .
C3 O411 2.955(4) .
C311 C312 2.364(6) .
C311 C4 2.562(4) .
C311 C411 2.878(5) .
C311 O411 2.809(4) .
C311 H312a 2.58(6) .
C311 H312c 2.56(5) .
O311 O312 2.245(3) .
O311 C312 2.675(6) .
O311 O411 3.087(3) .
O311 H312a 2.68(6) .
O311 H312c 2.52(5) .
O311 H4011a 2.69(7) .
O311 H405 2.57(4) .
O312 H312a 1.93(6) .
O312 H312b 1.85(6) .
O312 H312c 2.04(5) .
C4 O411 2.407(4) .
C4 O412 2.339(4) .
C411 C412 2.370(6) .
C411 H412b 2.60(6) .
O411 O412 2.230(3) .
O411 C412 2.651(6) .
O411 H412b 2.53(6) .
O411 H412c 2.62(5) '2 656'
O411 H402 2.57(4) '1 655'
O412 H412a 1.90(7) .
O412 H412b 2.03(6) .
O412 H412c 2.01(5) .
C101 C103 2.289(6) .
C101 C104 2.301(5) .
C101 H1101a 2.03(6) .
C101 H1101b 1.83(7) .
C101 H1101c 2.14(5) .
C101 H102 2.02(4) .
C101 H105 2.15(4) .
C1101 C102 2.580(10) .
C1101 C105 2.610(9) .
C102 C104 2.275(5) .
C102 C105 2.262(5) .
C102 H103 2.08(4) .
C103 C105 2.255(6) .
C103 H102 2.05(4) .
C103 H104 2.04(4) .
C104 H103 2.09(4) .
C104 H105 2.14(4) .
C105 H1101b 2.56(7) .
C105 H104 2.07(4) .
C401 C403 2.308(5) .
C401 C404 2.309(5) .
C401 H4011a 2.10(8) .
C401 H4011b 2.06(6) .
C401 H4011c 1.93(6) .
C401 H402 1.96(4) .
C401 H405 2.13(3) .
C4011 C402 2.596(6) .
C4011 C405 2.602(6) .
C402 C404 2.279(5) .
C402 C405 2.282(5) .
C402 H403 2.13(4) .
C403 C405 2.304(5) .
C403 H402 1.95(4) .
C403 H404 2.06(3) .
C404 H403 2.14(4) .
C404 H405 2.16(4) .
C405 H404 2.06(3) .
H312a H312b 1.43(9) .
H312a H312c 1.55(8) .
H312b H312c 1.62(7) .
H412a H412b 1.34(8) .
H412a H412c 1.35(9) .
H412b H412c 1.39(6) .
H1101a H1101b 1.53(8) .
H1101a H1101c 1.65(7) .
H1101b H1101c 1.46(8) .
H4011a H4011a 2.33(10) '2 556'
H4011a H4011b 1.53(9) .
H4011a H4011c 1.33(9) .
H4011b H4011c 1.34(8) .
